data_2230594
loop_
_publ_author_name
'Sun, Shan-Shan'
'Liu, Shi-Yong'
'Zheng, Ting-Ting'
'Wang, Xiao-Ling'

_publ_section_title
;
 (<i>E</i>)-<i>N</i>'-(2-Hydroxy-3,5-diiodobenzylidene)nicotinohydrazide
 acetonitrile monosolvate
;
_journal_coeditor_code CV5102
_journal_issue 7
_journal_name_full 'Acta Crystallographica Section E'
_journal_page_first o1624
_journal_paper_doi 10.1107/S1600536811020770
_journal_volume 67
_journal_year 2011
_chemical_formula_iupac 'C13 H9 I2 N3 O2 , C2 H3 N'
_chemical_formula_moiety 'C13 H9 I2 N3 O2, C2 H3 N'
_chemical_formula_sum 'C15 H12 I2 N4 O2'
_chemical_formula_weight 534.09
_chemical_name_systematic
;
(<i>E</i>)-<i>N</i>'-(2-Hydroxy-3,5-diiodobenzylidene)nicotinohydrazide
acetonitrile monosolvate
;
_space_group_IT_number 14
_symmetry_cell_setting monoclinic
_symmetry_space_group_name_Hall '-P 2yn'
_symmetry_space_group_name_H-M 'P 1 21/n 1'
_atom_sites_solution_hydrogens geom
_atom_sites_solution_primary direct
_atom_sites_solution_secondary difmap
_audit_creation_method SHELXL97
_cell_angle_alpha 90.00
_cell_angle_beta 104.083(6)
_cell_angle_gamma 90.00
_cell_formula_units_Z 4
_cell_length_a 11.1347(13)
_cell_length_b 13.3721(16)
_cell_length_c 11.9999(15)
_cell_measurement_reflns_used 2928
_cell_measurement_temperature 298(2)
_cell_measurement_theta_max 26.0
_cell_measurement_theta_min 2.4
_cell_volume 1733.0(4)
_computing_cell_refinement 'SAINT (Bruker, 2007)'
_computing_data_collection 'SMART (Bruker, 2007)'
_computing_data_reduction 'SAINT (Bruker, 2007)'
_computing_molecular_graphics 'SHELXTL (Sheldrick, 2008)'
_computing_publication_material 'SHELXTL (Sheldrick, 2008)'
_computing_structure_refinement 'SHELXTL (Sheldrick, 2008)'
_computing_structure_solution 'SHELXTL (Sheldrick, 2008)'
_diffrn_ambient_temperature 298(2)
_diffrn_measured_fraction_theta_full 0.994
_diffrn_measured_fraction_theta_max 0.994
_diffrn_measurement_device_type 'Bruker SMART CCD area-detector'
_diffrn_measurement_method \w
_diffrn_radiation_monochromator graphite
_diffrn_radiation_source 'fine-focus sealed tube'
_diffrn_radiation_type MoK\a
_diffrn_radiation_wavelength 0.71073
_diffrn_reflns_av_R_equivalents 0.0312
_diffrn_reflns_av_sigmaI/netI 0.0333
_diffrn_reflns_limit_h_max 13
_diffrn_reflns_limit_h_min -13
_diffrn_reflns_limit_k_max 16
_diffrn_reflns_limit_k_min -15
_diffrn_reflns_limit_l_max 14
_diffrn_reflns_limit_l_min -9
_diffrn_reflns_number 10053
_diffrn_reflns_theta_full 26.43
_diffrn_reflns_theta_max 26.43
_diffrn_reflns_theta_min 2.24
_diffrn_standards_number 0
_exptl_absorpt_coefficient_mu 3.643
_exptl_absorpt_correction_T_max 0.5294
_exptl_absorpt_correction_T_min 0.4879
_exptl_absorpt_correction_type multi-scan
_exptl_absorpt_process_details '(SADABS; Bruker, 2001)'
_exptl_crystal_colour colourless
_exptl_crystal_density_diffrn 2.047
_exptl_crystal_density_method 'not measured'
_exptl_crystal_description block
_exptl_crystal_F_000 1008
_exptl_crystal_size_max 0.23
_exptl_crystal_size_mid 0.22
_exptl_crystal_size_min 0.20
_refine_diff_density_max 0.407
_refine_diff_density_min -0.368
_refine_ls_extinction_method none
_refine_ls_goodness_of_fit_ref 1.012
_refine_ls_hydrogen_treatment mixed
_refine_ls_matrix_type full
_refine_ls_number_parameters 213
_refine_ls_number_reflns 3546
_refine_ls_number_restraints 1
_refine_ls_restrained_S_all 1.012
_refine_ls_R_factor_all 0.0428
_refine_ls_R_factor_gt 0.0279
_refine_ls_shift/su_max 0.000
_refine_ls_shift/su_mean 0.000
_refine_ls_structure_factor_coef Fsqd
_refine_ls_weighting_details 'calc w = 1/[\s^2^(Fo^2^)+(0.0273P)^2^] where P=(Fo^2^+2Fc^2^)/3'
_refine_ls_weighting_scheme calc
_refine_ls_wR_factor_gt 0.0569
_refine_ls_wR_factor_ref 0.0622
_reflns_number_gt 2730
_reflns_number_total 3546
_reflns_threshold_expression I>2\s(I)
_cod_data_source_file cv5102.cif
_cod_data_source_block I
_cod_original_sg_symbol_H-M 'P 21/n'
_cod_database_code 2230594
_cod_database_fobs_code 2230594

loop_
_symmetry_equiv_pos_as_xyz
'x, y, z'
'-x+1/2, y+1/2, -z+1/2'
'-x, -y, -z'
'x-1/2, -y-1/2, z-1/2'

loop_
_atom_site_type_symbol
_atom_site_label
_atom_site_fract_x
_atom_site_fract_y
_atom_site_fract_z
_atom_site_U_iso_or_equiv
_atom_site_adp_type
_atom_site_calc_flag
_atom_site_refinement_flags
_atom_site_occupancy
_atom_site_symmetry_multiplicity
_atom_site_disorder_assembly
_atom_site_disorder_group
I I1 0.58225(2) 0.137781(18) 0.14099(2) 0.04871(9) Uani d . 1 1 . .
I I2 0.97606(3) 0.30924(2) -0.06800(2) 0.05637(10) Uani d . 1 1 . .
N N1 0.5759(3) 0.5602(2) 0.1531(3) 0.0441(8) Uani d . 1 1 . .
N N2 0.5445(3) 0.6581(2) 0.1681(3) 0.0461(8) Uani d D 1 1 . .
N N3 0.4412(4) 0.9562(2) 0.2073(3) 0.0625(10) Uani d . 1 1 . .
N N4 0.7239(4) 0.8004(3) 0.0881(4) 0.0773(12) Uani d . 1 1 . .
O O1 0.5386(3) 0.37009(19) 0.1633(3) 0.0524(7) Uani d . 1 1 . .
H H1 0.5268 0.4298 0.1716 0.079 Uiso calc R 1 1 . .
O O2 0.4105(3) 0.6067(2) 0.2699(3) 0.0652(8) Uani d . 1 1 . .
C C1 0.6974(3) 0.4418(2) 0.0834(3) 0.0375(8) Uani d . 1 1 . .
C C2 0.6354(3) 0.3585(3) 0.1150(3) 0.0394(8) Uani d . 1 1 . .
C C3 0.6742(3) 0.2631(3) 0.0952(3) 0.0399(9) Uani d . 1 1 . .
C C4 0.7714(3) 0.2493(3) 0.0444(3) 0.0413(9) Uani d . 1 1 . .
H H4 0.7969 0.1850 0.0318 0.050 Uiso calc R 1 1 . .
C C5 0.8309(3) 0.3311(3) 0.0123(3) 0.0399(9) Uani d . 1 1 . .
C C6 0.7952(3) 0.4261(3) 0.0316(3) 0.0418(9) Uani d . 1 1 . .
H H6 0.8364 0.4805 0.0101 0.050 Uiso calc R 1 1 . .
C C7 0.6612(3) 0.5441(3) 0.1014(3) 0.0440(9) Uani d . 1 1 . .
H H7 0.7004 0.5975 0.0752 0.053 Uiso calc R 1 1 . .
C C8 0.4560(3) 0.6742(3) 0.2269(3) 0.0428(9) Uani d . 1 1 . .
C C9 0.4165(3) 0.7803(3) 0.2325(3) 0.0392(8) Uani d . 1 1 . .
C C10 0.3099(4) 0.7986(3) 0.2676(4) 0.0538(10) Uani d . 1 1 . .
H H10 0.2664 0.7459 0.2898 0.065 Uiso calc R 1 1 . .
C C11 0.2676(4) 0.8956(3) 0.2697(4) 0.0628(12) Uani d . 1 1 . .
H H11 0.1944 0.9095 0.2910 0.075 Uiso calc R 1 1 . .
C C12 0.3370(4) 0.9702(3) 0.2396(4) 0.0613(12) Uani d . 1 1 . .
H H12 0.3092 1.0355 0.2419 0.074 Uiso calc R 1 1 . .
C C13 0.4789(4) 0.8619(3) 0.2048(3) 0.0518(10) Uani d . 1 1 . .
H H13 0.5522 0.8504 0.1828 0.062 Uiso calc R 1 1 . .
C C14 0.8500(5) 0.9474(3) 0.0420(4) 0.0834(16) Uani d . 1 1 . .
H H14A 0.8874 0.9288 -0.0191 0.125 Uiso calc R 1 1 . .
H H14B 0.9135 0.9650 0.1088 0.125 Uiso calc R 1 1 . .
H H14C 0.7963 1.0037 0.0184 0.125 Uiso calc R 1 1 . .
C C15 0.7793(4) 0.8646(3) 0.0688(4) 0.0595(11) Uani d . 1 1 . .
H H2 0.580(4) 0.707(2) 0.135(3) 0.080 Uiso d D 1 1 . .

loop_
_atom_site_aniso_label
_atom_site_aniso_U_11
_atom_site_aniso_U_22
_atom_site_aniso_U_33
_atom_site_aniso_U_12
_atom_site_aniso_U_13
_atom_site_aniso_U_23
I1 0.05615(17) 0.03602(14) 0.06087(19) -0.00160(11) 0.02760(13) 0.00167(12)
I2 0.05261(17) 0.05701(18) 0.0699(2) 0.00518(13) 0.03507(14) 0.00061(14)
N1 0.0471(19) 0.0306(16) 0.057(2) 0.0023(13) 0.0177(16) -0.0047(14)
N2 0.052(2) 0.0276(17) 0.064(2) 0.0024(14) 0.0242(17) -0.0030(15)
N3 0.075(3) 0.0336(18) 0.085(3) 0.0053(17) 0.032(2) -0.0059(18)
N4 0.059(3) 0.066(3) 0.115(4) 0.001(2) 0.038(2) 0.005(3)
O1 0.0511(17) 0.0445(15) 0.0723(19) 0.0018(13) 0.0359(14) -0.0019(15)
O2 0.072(2) 0.0430(16) 0.094(2) -0.0027(15) 0.0471(18) 0.0030(16)
C1 0.044(2) 0.0317(19) 0.039(2) -0.0001(15) 0.0135(16) -0.0021(15)
C2 0.040(2) 0.041(2) 0.040(2) 0.0008(16) 0.0158(17) -0.0008(17)
C3 0.048(2) 0.0331(19) 0.042(2) 0.0001(16) 0.0179(17) 0.0019(16)
C4 0.049(2) 0.0339(19) 0.046(2) 0.0074(17) 0.0198(18) -0.0004(17)
C5 0.038(2) 0.043(2) 0.042(2) 0.0032(16) 0.0184(17) -0.0005(17)
C6 0.046(2) 0.0345(19) 0.048(2) -0.0018(16) 0.0172(18) 0.0011(17)
C7 0.050(2) 0.0325(19) 0.053(2) 0.0013(16) 0.0198(19) 0.0016(17)
C8 0.047(2) 0.035(2) 0.049(2) -0.0027(17) 0.0179(19) -0.0044(17)
C9 0.042(2) 0.0356(19) 0.044(2) -0.0013(15) 0.0177(17) -0.0080(17)
C10 0.050(2) 0.047(2) 0.069(3) -0.0041(19) 0.023(2) -0.011(2)
C11 0.043(2) 0.061(3) 0.088(3) 0.005(2) 0.024(2) -0.019(3)
C12 0.064(3) 0.044(2) 0.076(3) 0.008(2) 0.017(2) -0.015(2)
C13 0.056(3) 0.037(2) 0.070(3) -0.0006(18) 0.031(2) -0.005(2)
C14 0.114(4) 0.052(3) 0.098(4) 0.001(3) 0.052(3) 0.009(3)
C15 0.060(3) 0.054(3) 0.072(3) 0.012(2) 0.030(2) 0.003(2)

loop_
_atom_type_symbol
_atom_type_description
_atom_type_scat_dispersion_real
_atom_type_scat_dispersion_imag
_atom_type_scat_source
C C 0.0033 0.0016 'International Tables Vol C Tables 4.2.6.8 and 6.1.1.4'
H H 0.0000 0.0000 'International Tables Vol C Tables 4.2.6.8 and 6.1.1.4'
N N 0.0061 0.0033 'International Tables Vol C Tables 4.2.6.8 and 6.1.1.4'
O O 0.0106 0.0060 'International Tables Vol C Tables 4.2.6.8 and 6.1.1.4'
I I -0.4742 1.8119 'International Tables Vol C Tables 4.2.6.8 and 6.1.1.4'

loop_
_geom_angle_atom_site_label_1
_geom_angle_atom_site_label_2
_geom_angle_atom_site_label_3
_geom_angle_site_symmetry_1
_geom_angle_site_symmetry_3
_geom_angle
_geom_angle_publ_flag
C7 N1 N2 . . 117.9(3) ?
C8 N2 N1 . . 117.2(3) ?
C8 N2 H2 . . 124(3) ?
N1 N2 H2 . . 118(3) ?
C12 N3 C13 . . 116.4(4) ?
C2 O1 H1 . . 109.5 ?
C6 C1 C2 . . 119.1(3) ?
C6 C1 C7 . . 118.8(3) ?
C2 C1 C7 . . 122.1(3) ?
O1 C2 C3 . . 119.6(3) ?
O1 C2 C1 . . 121.2(3) ?
C3 C2 C1 . . 119.2(3) ?
C4 C3 C2 . . 120.7(3) ?
C4 C3 I1 . . 119.6(3) ?
C2 C3 I1 . . 119.7(3) ?
C3 C4 C5 . . 120.0(3) ?
C3 C4 H4 . . 120.0 ?
C5 C4 H4 . . 120.0 ?
C6 C5 C4 . . 120.6(3) ?
C6 C5 I2 . . 119.8(3) ?
C4 C5 I2 . . 119.6(3) ?
C5 C6 C1 . . 120.5(3) ?
C5 C6 H6 . . 119.8 ?
C1 C6 H6 . . 119.8 ?
N1 C7 C1 . . 119.8(3) ?
N1 C7 H7 . . 120.1 ?
C1 C7 H7 . . 120.1 ?
O2 C8 N2 . . 122.3(3) ?
O2 C8 C9 . . 122.1(3) ?
N2 C8 C9 . . 115.6(3) ?
C10 C9 C13 . . 117.2(3) ?
C10 C9 C8 . . 118.0(3) ?
C13 C9 C8 . . 124.8(3) ?
C9 C10 C11 . . 119.8(4) ?
C9 C10 H10 . . 120.1 ?
C11 C10 H10 . . 120.1 ?
C12 C11 C10 . . 117.6(4) ?
C12 C11 H11 . . 121.2 ?
C10 C11 H11 . . 121.2 ?
N3 C12 C11 . . 124.7(4) ?
N3 C12 H12 . . 117.7 ?
C11 C12 H12 . . 117.7 ?
N3 C13 C9 . . 124.4(4) ?
N3 C13 H13 . . 117.8 ?
C9 C13 H13 . . 117.8 ?
C15 C14 H14A . . 109.5 ?
C15 C14 H14B . . 109.5 ?
H14A C14 H14B . . 109.5 ?
C15 C14 H14C . . 109.5 ?
H14A C14 H14C . . 109.5 ?
H14B C14 H14C . . 109.5 ?
N4 C15 C14 . . 179.2(6) ?

loop_
_geom_bond_atom_site_label_1
_geom_bond_atom_site_label_2
_geom_bond_site_symmetry_2
_geom_bond_distance
_geom_bond_publ_flag
I1 C3 . 2.106(3) ?
I2 C5 . 2.094(3) ?
N1 C7 . 1.273(4) ?
N1 N2 . 1.377(4) ?
N2 C8 . 1.362(5) ?
N2 H2 . 0.897(10) ?
N3 C12 . 1.323(5) ?
N3 C13 . 1.332(5) ?
N4 C15 . 1.114(5) ?
O1 C2 . 1.351(4) ?
O1 H1 . 0.8200 ?
O2 C8 . 1.210(4) ?
C1 C6 . 1.395(5) ?
C1 C2 . 1.411(5) ?
C1 C7 . 1.457(5) ?
C2 C3 . 1.385(5) ?
C3 C4 . 1.377(5) ?
C4 C5 . 1.382(5) ?
C4 H4 . 0.9300 ?
C5 C6 . 1.367(5) ?
C6 H6 . 0.9300 ?
C7 H7 . 0.9300 ?
C8 C9 . 1.492(5) ?
C9 C10 . 1.375(5) ?
C9 C13 . 1.377(5) ?
C10 C11 . 1.382(5) ?
C10 H10 . 0.9300 ?
C11 C12 . 1.364(6) ?
C11 H11 . 0.9300 ?
C12 H12 . 0.9300 ?
C13 H13 . 0.9300 ?
C14 C15 . 1.440(6) ?
C14 H14A . 0.9600 ?
C14 H14B . 0.9600 ?
C14 H14C . 0.9600 ?

loop_
_geom_hbond_atom_site_label_D
_geom_hbond_atom_site_label_H
_geom_hbond_atom_site_label_A
_geom_hbond_site_symmetry_A
_geom_hbond_distance_DH
_geom_hbond_distance_HA
_geom_hbond_distance_DA
_geom_hbond_angle_DHA
O1 H1 N1 . 0.82 1.86 2.584(4) 147.1
N2 H2 N4 . 0.897(10) 2.216(19) 3.076(5) 160(4)

loop_
_cod_related_entry_id
_cod_related_entry_database
_cod_related_entry_code
1 ChemSpider 30656752
